data_7218447
loop_
_publ_author_name
'Wu, He'
'Sun, Wujuan'
'Shi, Ting'
'Liao, Xuzhao'
'Zhao, Wenjie'
'Yang, Xuwu'

_publ_section_title
;
 The various architectures and properties of a series of coordination
 polymers tuned by the central metals and auxiliary N-donor ligands
;
_journal_issue 48
_journal_name_full CrystEngComm
_journal_page_first 11088
_journal_paper_doi 10.1039/C4CE01602E
_journal_volume 16
_journal_year 2014
_chemical_formula_moiety 'C15 H10 O8 Zn2, H2 O '
_chemical_formula_sum 'C15 H12 O9 Zn2'
_chemical_formula_weight 466.99
_chemical_name_systematic
;
 ?
;
_space_group_IT_number 61
_symmetry_cell_setting orthorhombic
_symmetry_space_group_name_Hall '-P 2ac 2ab'
_symmetry_space_group_name_H-M 'P b c a'
_atom_sites_solution_hydrogens geom
_atom_sites_solution_primary direct
_atom_sites_solution_secondary difmap
_audit_creation_method SHELXL-97
_cell_angle_alpha 90.00
_cell_angle_beta 90.00
_cell_angle_gamma 90.00
_cell_formula_units_Z 8
_cell_length_a 20.2193(4)
_cell_length_b 6.57160(10)
_cell_length_c 27.9350(5)
_cell_measurement_reflns_used 483
_cell_measurement_temperature 296(2)
_cell_measurement_theta_max 19.63
_cell_measurement_theta_min 2.58
_cell_volume 3711.81(11)
_computing_cell_refinement 'SAINT (Bruker, 2008)'
_computing_data_collection 'APEX2 (Bruker, 2008)'
_computing_data_reduction SAINT
_computing_molecular_graphics 'DIAMOND (Brandenburg & Berndt,1999)'
_computing_publication_material SHELXL
_computing_structure_refinement 'SHELXL-97 (Sheldrick, 2008)'
_computing_structure_solution 'SHELXS-97 (Sheldrick, 2008)'
_diffrn_ambient_temperature 296(2)
_diffrn_measured_fraction_theta_full 1.000
_diffrn_measured_fraction_theta_max 1.000
_diffrn_measurement_device_type 'Bruker APEX-II CCD area-detector'
_diffrn_measurement_method '\f and \w'
_diffrn_radiation_monochromator graphite
_diffrn_radiation_source 'fine-focus sealed tube'
_diffrn_radiation_type MoK\a
_diffrn_radiation_wavelength 0.71073
_diffrn_reflns_av_R_equivalents 0.0805
_diffrn_reflns_av_sigmaI/netI 0.0597
_diffrn_reflns_limit_h_max 14
_diffrn_reflns_limit_h_min -24
_diffrn_reflns_limit_k_max 7
_diffrn_reflns_limit_k_min -7
_diffrn_reflns_limit_l_max 30
_diffrn_reflns_limit_l_min -32
_diffrn_reflns_number 17375
_diffrn_reflns_theta_full 25.01
_diffrn_reflns_theta_max 25.01
_diffrn_reflns_theta_min 1.46
_exptl_absorpt_coefficient_mu 2.628
_exptl_absorpt_correction_T_max 0.6215
_exptl_absorpt_correction_T_min 0.5061
_exptl_absorpt_correction_type multi-scan
_exptl_absorpt_process_details 'SADABS (Bruker, 2008)'
_exptl_crystal_colour colourless
_exptl_crystal_density_diffrn 1.671
_exptl_crystal_density_method 'not measured'
_exptl_crystal_description block
_exptl_crystal_F_000 1872
_exptl_crystal_size_max 0.30
_exptl_crystal_size_mid 0.25
_exptl_crystal_size_min 0.20
_platon_squeeze_details
;
?
;
_refine_diff_density_max 0.491
_refine_diff_density_min -0.418
_refine_diff_density_rms 0.100
_refine_ls_extinction_method none
_refine_ls_goodness_of_fit_ref 1.010
_refine_ls_hydrogen_treatment constr
_refine_ls_matrix_type full
_refine_ls_number_parameters 235
_refine_ls_number_reflns 3270
_refine_ls_number_restraints 0
_refine_ls_restrained_S_all 1.010
_refine_ls_R_factor_all 0.0647
_refine_ls_R_factor_gt 0.0401
_refine_ls_shift/su_max 0.001
_refine_ls_shift/su_mean 0.000
_refine_ls_structure_factor_coef Fsqd
_refine_ls_weighting_details 'calc w=1/[\s^2^(Fo^2^)+(0.0604P)^2^+0.0000P] where P=(Fo^2^+2Fc^2^)/3'
_refine_ls_weighting_scheme calc
_refine_ls_wR_factor_gt 0.0972
_refine_ls_wR_factor_ref 0.1197
_reflns_number_gt 2285
_reflns_number_total 3270
_reflns_threshold_expression I>2sigma(I)
_cod_data_source_file c4ce01602e2.cif
_cod_data_source_block 2
_cod_depositor_comments 'Adding full bibliography for 7218446--7218450.cif.'
_cod_original_sg_symbol_H-M 'P b c a '
_cod_database_code 7218447

loop_
_symmetry_equiv_pos_as_xyz
'x, y, z'
'-x+1/2, -y, z+1/2'
'-x, y+1/2, -z+1/2'
'x+1/2, -y+1/2, -z'
'-x, -y, -z'
'x-1/2, y, -z-1/2'
'x, -y-1/2, z-1/2'
'-x-1/2, y-1/2, z'

loop_
_atom_site_label
_atom_site_type_symbol
_atom_site_fract_x
_atom_site_fract_y
_atom_site_fract_z
_atom_site_U_iso_or_equiv
_atom_site_adp_type
_atom_site_occupancy
_atom_site_symmetry_multiplicity
_atom_site_calc_flag
_atom_site_refinement_flags
C1 C 0.1125(3) 0.8624(8) 0.72648(18) 0.0285(12) Uani 1 1 d .
C2 C 0.0806(3) 0.8434(8) 0.77499(17) 0.0273(12) Uani 1 1 d .
C3 C 0.0443(3) 0.6734(8) 0.78664(19) 0.0384(15) Uani 1 1 d .
C4 C 0.0184(3) 0.6510(9) 0.83293(18) 0.0372(14) Uani 1 1 d .
H16 H -0.0055 0.5349 0.8409 0.045 Uiso 1 1 calc R
C5 C 0.0285(3) 0.8025(8) 0.86704(17) 0.0286(12) Uani 1 1 d .
C6 C 0.0653(3) 0.9718(8) 0.85492(19) 0.0363(14) Uani 1 1 d .
H18 H 0.0730 1.0720 0.8778 0.044 Uiso 1 1 calc R
C7 C 0.0908(3) 0.9947(8) 0.8094(2) 0.0395(15) Uani 1 1 d .
H23 H 0.1148 1.1109 0.8016 0.047 Uiso 1 1 calc R
H25 H 0.0367 0.5731 0.7636 0.047 Uiso 1 1 d R
C8 C 0.0035(2) 0.7751(7) 0.91737(16) 0.0226(11) Uani 1 1 d .
C9 C -0.0625(3) 0.7325(7) 0.92632(16) 0.0235(11) Uani 1 1 d .
C10 C -0.0840(3) 0.7037(7) 0.97360(16) 0.0245(12) Uani 1 1 d .
H10 H -0.1280 0.6737 0.9800 0.029 Uiso 1 1 calc R
C11 C -0.0387(3) 0.7205(7) 1.01072(17) 0.0268(12) Uani 1 1 d .
H15 H -0.0528 0.7015 1.0421 0.032 Uiso 1 1 calc R
C12 C 0.0266(3) 0.7647(7) 1.00213(17) 0.0244(11) Uani 1 1 d .
C13 C 0.0476(3) 0.7911(8) 0.95553(17) 0.0293(12) Uani 1 1 d .
H11 H 0.0919 0.8201 0.9495 0.035 Uiso 1 1 calc R
C14 C -0.1140(2) 0.7225(8) 0.88752(17) 0.0251(12) Uani 1 1 d .
C15 C 0.0749(3) 0.7832(8) 1.04246(19) 0.0332(13) Uani 1 1 d .
O1 O 0.15818(19) 0.9917(6) 0.72201(12) 0.0381(10) Uani 1 1 d .
O2 O 0.09193(19) 0.7445(5) 0.69413(12) 0.0344(9) Uani 1 1 d .
O3 O -0.12538(18) 0.8801(5) 0.86223(11) 0.0319(9) Uani 1 1 d .
O4 O -0.14550(18) 0.5608(5) 0.88209(12) 0.0295(9) Uani 1 1 d .
O5 O 0.0509(2) 0.7682(5) 1.08452(12) 0.0393(10) Uani 1 1 d .
O6 O 0.1347(2) 0.8121(6) 1.03492(14) 0.0459(11) Uani 1 1 d .
O7 O 0.22172(17) 0.7262(5) 0.63696(11) 0.0224(8) Uani 1 1 d .
H7A H 0.2437 0.7864 0.6084 0.034 Uiso 1 1 d R
O8 O 0.2947(2) 0.9344(7) 0.71739(13) 0.0520(12) Uani 1 1 d .
H8B H 0.3373 0.9479 0.7026 0.078 Uiso 1 1 d R
H8C H 0.2882 0.7959 0.7273 0.078 Uiso 1 1 d R
Zn1 Zn 0.12331(3) 0.68965(9) 0.628511(19) 0.0275(2) Uani 1 1 d .
Zn2 Zn 0.22132(3) 1.01403(9) 0.66775(2) 0.02656(19) Uani 1 1 d .
O1W O 0.2630(2) 0.8650(8) 0.54620(15) 0.0670(14) Uani 1 1 d .
H1B H 0.2638 0.9943 0.5466 0.100 Uiso 1 1 d R
H1A H 0.2387 0.8389 0.5221 0.100 Uiso 1 1 d R

loop_
_atom_site_aniso_label
_atom_site_aniso_U_11
_atom_site_aniso_U_22
_atom_site_aniso_U_33
_atom_site_aniso_U_23
_atom_site_aniso_U_13
_atom_site_aniso_U_12
C1 0.029(3) 0.029(3) 0.028(3) 0.001(2) 0.007(2) 0.005(2)
C2 0.025(3) 0.034(3) 0.023(3) -0.002(2) 0.003(2) 0.003(2)
C3 0.044(4) 0.041(4) 0.030(3) -0.014(3) 0.003(3) -0.012(3)
C4 0.034(4) 0.044(4) 0.033(3) -0.006(3) 0.007(3) -0.013(3)
C5 0.025(3) 0.035(3) 0.025(3) -0.005(2) -0.001(2) 0.001(3)
C6 0.040(4) 0.041(3) 0.028(3) -0.013(2) 0.009(3) -0.015(3)
C7 0.047(4) 0.037(3) 0.034(3) -0.004(3) 0.013(3) -0.015(3)
C8 0.020(3) 0.025(3) 0.023(3) -0.004(2) -0.001(2) -0.002(2)
C9 0.030(3) 0.017(3) 0.024(3) -0.001(2) -0.006(2) 0.000(2)
C10 0.027(3) 0.024(3) 0.022(3) 0.000(2) -0.001(2) -0.002(2)
C11 0.043(4) 0.022(3) 0.015(2) -0.001(2) 0.001(2) 0.003(3)
C12 0.035(3) 0.017(3) 0.021(3) -0.001(2) -0.009(2) 0.002(2)
C13 0.026(3) 0.028(3) 0.034(3) -0.003(2) -0.004(2) -0.002(2)
C14 0.015(3) 0.033(3) 0.027(3) -0.007(2) 0.003(2) -0.001(2)
C15 0.049(4) 0.018(3) 0.032(3) -0.004(2) -0.011(3) 0.009(3)
O1 0.033(2) 0.051(3) 0.031(2) -0.0071(17) 0.0118(18) -0.007(2)
O2 0.039(2) 0.039(2) 0.0250(19) -0.0064(17) 0.0041(18) -0.0034(19)
O3 0.042(2) 0.026(2) 0.0273(18) 0.0030(16) -0.0139(18) -0.0005(18)
O4 0.025(2) 0.025(2) 0.038(2) 0.0000(16) -0.0068(17) -0.0024(17)
O5 0.059(3) 0.033(2) 0.025(2) -0.0078(16) -0.0163(19) 0.006(2)
O6 0.036(3) 0.049(3) 0.053(3) -0.002(2) -0.022(2) -0.002(2)
O7 0.0214(19) 0.0239(18) 0.0219(17) 0.0051(14) 0.0033(15) 0.0031(15)
O8 0.038(3) 0.069(3) 0.049(3) 0.024(2) 0.004(2) 0.007(2)
Zn1 0.0241(4) 0.0342(4) 0.0241(3) -0.0031(3) -0.0026(3) 0.0026(3)
Zn2 0.0239(4) 0.0263(3) 0.0295(3) 0.0036(3) 0.0025(3) -0.0024(3)
O1W 0.060(3) 0.080(4) 0.061(3) 0.011(3) 0.006(3) -0.002(3)

loop_
_atom_type_symbol
_atom_type_description
_atom_type_scat_dispersion_real
_atom_type_scat_dispersion_imag
_atom_type_scat_source
C C 0.0033 0.0016 'International Tables Vol C Tables 4.2.6.8 and 6.1.1.4'
H H 0.0000 0.0000 'International Tables Vol C Tables 4.2.6.8 and 6.1.1.4'
O O 0.0106 0.0060 'International Tables Vol C Tables 4.2.6.8 and 6.1.1.4'
Zn Zn 0.2839 1.4301 'International Tables Vol C Tables 4.2.6.8 and 6.1.1.4'

loop_
_geom_angle_atom_site_label_1
_geom_angle_atom_site_label_2
_geom_angle_atom_site_label_3
_geom_angle
_geom_angle_site_symmetry_1
_geom_angle_site_symmetry_3
O2 C1 O1 125.8(5) . .
O2 C1 C2 116.9(5) . .
O1 C1 C2 117.3(5) . .
C3 C2 C7 119.6(5) . .
C3 C2 C1 120.6(5) . .
C7 C2 C1 119.7(5) . .
C2 C3 C4 120.2(5) . .
C2 C3 H25 119.9 . .
C4 C3 H25 120.0 . .
C5 C4 C3 120.0(5) . .
C5 C4 H16 120.0 . .
C3 C4 H16 120.0 . .
C6 C5 C4 119.2(5) . .
C6 C5 C8 120.4(4) . .
C4 C5 C8 120.3(5) . .
C5 C6 C7 121.0(5) . .
C5 C6 H18 119.5 . .
C7 C6 H18 119.5 . .
C6 C7 C2 120.0(5) . .
C6 C7 H23 120.0 . .
C2 C7 H23 120.0 . .
C9 C8 C13 119.6(4) . .
C9 C8 C5 121.0(4) . .
C13 C8 C5 119.4(4) . .
C8 C9 C10 119.6(4) . .
C8 C9 C14 123.1(4) . .
C10 C9 C14 117.3(4) . .
C11 C10 C9 119.3(5) . .
C11 C10 H10 120.4 . .
C9 C10 H10 120.4 . .
C12 C11 C10 121.4(5) . .
C12 C11 H15 119.3 . .
C10 C11 H15 119.3 . .
C11 C12 C13 119.2(5) . .
C11 C12 C15 120.9(5) . .
C13 C12 C15 120.0(5) . .
C12 C13 C8 121.0(5) . .
C12 C13 H11 119.5 . .
C8 C13 H11 119.5 . .
O4 C14 O3 122.2(5) . .
O4 C14 C9 118.6(5) . .
O3 C14 C9 119.2(4) . .
O6 C15 O5 122.6(5) . .
O6 C15 C12 121.3(5) . .
O5 C15 C12 116.1(5) . .
C1 O1 Zn2 126.6(3) . .
C1 O2 Zn1 132.2(3) . .
C14 O3 Zn1 137.1(3) . 3_556
C14 O4 Zn2 125.4(3) . 3_546
C15 O5 Zn1 106.6(4) . 7_576
Zn2 O7 Zn1 122.30(16) 8_655 .
Zn2 O7 Zn2 117.27(15) 8_655 .
Zn1 O7 Zn2 98.80(14) . .
Zn2 O7 H7A 111.4 8_655 .
Zn1 O7 H7A 113.2 . .
Zn2 O7 H7A 88.4 . .
Zn2 O8 H8B 109.1 . .
Zn2 O8 H8C 109.3 . .
H8B O8 H8C 109.5 . .
O5 Zn1 O2 108.73(16) 7_575 .
O5 Zn1 O7 143.58(15) 7_575 .
O2 Zn1 O7 100.76(14) . .
O5 Zn1 O3 103.77(14) 7_575 3_546
O2 Zn1 O3 94.05(14) . 3_546
O7 Zn1 O3 94.77(14) . 3_546
O5 Zn1 Zn2 127.51(11) 7_575 .
O2 Zn1 Zn2 75.65(11) . .
O7 Zn1 Zn2 41.32(9) . .
O3 Zn1 Zn2 128.49(10) 3_546 .
O1 Zn2 O7 138.46(15) . 8_665
O1 Zn2 O7 104.54(14) . .
O7 Zn2 O7 116.98(13) 8_665 .
O1 Zn2 O4 92.73(15) . 3_556
O7 Zn2 O4 91.90(14) 8_665 3_556
O7 Zn2 O4 82.02(13) . 3_556
O1 Zn2 O8 86.07(16) . .
O7 Zn2 O8 92.94(15) 8_665 .
O7 Zn2 O8 92.51(15) . .
O4 Zn2 O8 173.93(16) 3_556 .
O1 Zn2 Zn1 78.98(11) . .
O7 Zn2 Zn1 133.80(9) 8_665 .
O7 Zn2 Zn1 39.88(9) . .
O4 Zn2 Zn1 53.11(10) 3_556 .
O8 Zn2 Zn1 120.84(13) . .
H1B O1W H1A 102.8 . .

loop_
_geom_bond_atom_site_label_1
_geom_bond_atom_site_label_2
_geom_bond_distance
_geom_bond_site_symmetry_2
C1 O2 1.261(6) .
C1 O1 1.261(6) .
C1 C2 1.506(7) .
C2 C3 1.376(7) .
C2 C7 1.398(7) .
C3 C4 1.403(7) .
C3 H25 0.9339 .
C4 C5 1.393(7) .
C4 H16 0.9300 .
C5 C6 1.381(7) .
C5 C8 1.505(6) .
C6 C7 1.381(7) .
C6 H18 0.9300 .
C7 H23 0.9300 .
C8 C9 1.387(7) .
C8 C13 1.394(6) .
C9 C10 1.403(6) .
C9 C14 1.505(7) .
C10 C11 1.388(6) .
C10 H10 0.9300 .
C11 C12 1.373(7) .
C11 H15 0.9300 .
C12 C13 1.380(7) .
C12 C15 1.496(7) .
C13 H11 0.9300 .
C14 O4 1.247(6) .
C14 O3 1.275(6) .
C15 O6 1.242(7) .
C15 O5 1.275(6) .
O1 Zn2 1.987(4) .
O2 Zn1 1.973(3) .
O3 Zn1 2.051(4) 3_556
O4 Zn2 2.094(4) 3_546
O5 Zn1 1.932(4) 7_576
O7 Zn2 2.003(3) 8_655
O7 Zn1 2.018(3) .
O7 Zn2 2.078(3) .
O7 H7A 0.9961 .
O8 Zn2 2.096(4) .
O8 H8B 0.9600 .
O8 H8C 0.9600 .
Zn1 O5 1.932(4) 7_575
Zn1 O3 2.051(4) 3_546
Zn1 Zn2 3.1101(8) .
Zn2 O7 2.003(3) 8_665
Zn2 O4 2.094(4) 3_556
O1W H1B 0.8502 .
O1W H1A 0.8502 .

loop_
_platon_squeeze_void_nr
_platon_squeeze_void_average_x
_platon_squeeze_void_average_y
_platon_squeeze_void_average_z
_platon_squeeze_void_volume
_platon_squeeze_void_count_electrons
1 0.750 -0.054 0.116 207.4 22.5
2 0.250 -0.042 0.384 207.4 21.2
3 0.750 -0.022 0.616 207.4 22.4
4 0.250 -0.042 0.884 207.4 21.1
